data_1535894
loop_
_publ_author_name
'Naruke, Haruo'
'Yamase, Toshihiro'

_publ_section_title
;
 Size-dependent population of trivalent rare earth cations (RE^3+^) in
 [(RE)~2~(H~2~O)~2~(SbW~9~O~33~)(W~5~O~18~)~2~]^15-^ and structural
 characterization of a lutetium-polyoxotungstate complex
 [Lu~3~(H~2~O)~4~(SbW~9~O~33~)~2~(W~5~O~18~)~2~]^21-^
;
_journal_name_full 'Bulletin of the Chemical Society of Japan'
_journal_page_first 1275
_journal_page_last 1282
_journal_paper_doi 10.1246/bcsj.75.1275
_journal_volume 75
_journal_year 2002
_chemical_formula_sum 'Eu2 H48 K15 O93 Sb W19'
_chemical_name_systematic 'K15 (Eu2 (H2 O)2 (Sb W9 O33) (W5 O18)2) (H2 O)22'
_space_group_IT_number 2
_symmetry_space_group_name_Hall '-P 1'
_symmetry_space_group_name_H-M 'P -1'
_cell_angle_alpha 76.545
_cell_angle_beta 85.237
_cell_angle_gamma 63.581
_cell_formula_units_Z 2
_cell_length_a 16.4602
_cell_length_b 17.2791
_cell_length_c 20.028
_cell_volume 4960.022
_citation_journal_id_ASTM BCSJA8
_cod_data_source_file Naruke_BCSJA8_2002_545.cif
_cod_data_source_block H48Eu2K15O93Sb1W19
_cod_original_cell_volume 4960.021
_cod_original_formula_sum 'H48 Eu2 K15 O93 Sb1 W19'
_cod_database_code 1535894

loop_
_symmetry_equiv_pos_as_xyz
x,y,z
-x,-y,-z

loop_
_atom_site_label
_atom_site_type_symbol
_atom_site_fract_x
_atom_site_fract_y
_atom_site_fract_z
_atom_site_occupancy
_atom_site_U_iso_or_equiv
K10 K+1 0.1663 -0.1376 0.8853 1 0.0
O15 O-2 -0.191 0.044 0.5647 1 0.0
W7 W+6 0.30738 0.18534 0.89909 1 0.0
O72 O-2 0.01 0.155 0.392 1 0.0
O28 O-2 -0.25 0.587 0.7276 1 0.0
K11 K+1 0.062 0.537 0.564 0.5 0.0
W3 W+6 -0.44982 0.67229 0.82641 1 0.0
O75 O-2 -0.676 0.706 0.902 1 0.0
W6 W+6 0.37806 0.34132 0.84245 1 0.0
O7 O-2 0.35 0.099 0.967 1 0.0
O23 O-2 -0.483 0.848 0.6088 1 0.0
O56 O-2 -0.1701 0.0771 0.8681 1 0.0
O52 O-2 0.0164 0.2267 0.8672 1 0.0
O42 O-2 0.254 0.215 0.7259 1 0.0
O59 O-2 -0.075 0.365 0.5654 1 0.0
O57 O-2 -0.151 0.269 0.9243 1 0.0
O53 O-2 0.0599 0.2808 0.6627 1 0.0
O46 O-2 0.0254 0.0305 0.8145 1 0.0
O67 O-2 -0.218 0.387 0.7982 1 0.0
O93 O-2 0.249 0.604 0.815 1 0.0
W12 W+6 0.03771 0.11205 0.85452 1 0.0
K8 K+1 0.067 0.0257 0.5412 0.5 0.0
O66 O-2 -0.283 0.246 0.8669 1 0.0
O44 O-2 0.121 0.407 0.7168 1 0.0
O41 O-2 0.217 0.174 0.8685 1 0.0
O22 O-2 -0.601 0.822 0.6927 1 0.0
O9 O-2 0.104 0.455 0.949 1 0.0
O90 O-2 -0.145 0.782 0.534 1 0.0
O50 O-2 -0.076 -0.046 0.7956 1 0.0
O32 O-2 -0.492 0.577 0.6999 1 0.0
O8 O-2 0.423 0.18 0.681 1 0.0
O25 O-2 -0.31 0.73 0.6246 1 0.0
O2 O-2 -0.201 0.719 0.737 1 0.0
O6 O-2 0.462 0.365 0.863 1 0.0
W18 W+6 -0.10493 0.26737 0.5551 1 0.0
O21 O-2 -0.512 0.806 0.7957 1 0.0
K18 K+1 0.564 0.044 0.818 0.5 0.0
K19 K+1 0.19 0.33 0.577 1 0.0
O85 O-2 -0.084 0.597 0.881 1 0.0
O40 O-2 0.146 0.486 0.8042 1 0.0
O64 O-2 -0.309 0.141 0.783 1 0.0
O76 O-2 0.206 0.218 1.098 1 0.0
W19 W+6 -0.0743 0.38094 0.65517 1 0.0
O61 O-2 -0.1353 0.1097 0.7256 1 0.0
K4 K+1 -0.5945 0.7253 1.0157 1 0.0
O79 O-2 0.406 -0.141 1.087 1 0.0
K9 K+1 -0.025 0.389 1.003 1 0.0
O48 O-2 0.0529 0.0637 0.6861 1 0.0
K3 K+1 0.2495 0.0038 1.0089 1 0.0
W8 W+6 0.34994 0.23143 0.7369 1 0.0
O69 O-2 -0.22 0.33 0.5683 1 0.0
O36 O-2 0.318 0.436 0.7686 1 0.0
O81 O-2 0.095 0.194 1.003 1 0.0
O91 O-2 0.249 0.471 0.504 1 0.0
W13 W+6 0.07737 0.16401 0.66437 1 0.0
O31 O-2 -0.435 0.704 0.7093 1 0.0
K16 K+1 0.279 -0.391 0.5825 0.5 0.0
W5 W+6 -0.5669 0.69348 0.69335 1 0.0
O4 O-2 -0.403 0.756 0.503 1 0.0
W4 W+6 -0.41358 0.72425 0.59139 1 0.0
K2 K+1 -0.0571 0.5263 0.7648 1 0.0
O87 O-2 -0.016 0.646 0.659 1 0.0
K12 K+1 -0.174 0.625 0.5565 0.5 0.0
K21 K+1 -0.339 0.414 0.937 0.5 0.0
O13 O-2 0.1921 0.115 0.6516 1 0.0
O16 O-2 -0.2094 0.141 0.9916 1 0.0
Sb1 Sb+3 -0.17973 0.23984 0.72625 1 0.0
O70 O-2 -0.393 0.401 0.7822 1 0.0
O30 O-2 -0.354 0.607 0.6086 1 0.0
O33 O-2 0.4 0.233 0.9073 1 0.0
O80 O-2 0.385 -0.104 0.901 1 0.0
O73 O-2 0.42 0.484 0.669 1 0.0
O65 O-2 -0.276 0.19 0.6258 1 0.0
O38 O-2 0.231 0.273 0.9452 1 0.0
O74 O-2 -0.135 0.291 1.057 1 0.0
O14 O-2 -0.245 -0.033 0.846 1 0.0
O3 O-2 -0.468 0.665 0.91 1 0.0
O29 O-2 -0.3883 0.5592 0.8195 1 0.0
O60 O-2 -0.109 0.157 0.5821 1 0.0
O5 O-2 -0.673 0.699 0.68 1 0.0
O18 O-2 -0.099 0.285 0.4681 1 0.0
O26 O-2 -0.561 0.677 0.7919 1 0.0
O55 O-2 -0.211 0.021 0.7038 1 0.0
O84 O-2 -0.349 0.482 1.045 1 0.0
O12 O-2 0.1403 0.047 0.8979 1 0.0
W16 W+6 -0.17848 0.17219 0.90726 1 0.0
O45 O-2 0.262 0.312 0.8138 1 0.0
K7 K+1 -0.4296 0.2984 0.6938 1 0.0
O34 O-2 0.428 0.275 0.7781 1 0.0
O27 O-2 -0.529 0.722 0.5993 1 0.0
O19 O-2 -0.0507 0.474 0.6357 1 0.0
O68 O-2 -0.192 0.425 0.6685 1 0.0
Eu1 Eu+3 0.11078 0.27662 0.77867 1 0.0
O58 O-2 -0.0535 0.3526 0.7558 1 0.0
W9 W+6 0.16422 0.39445 0.88866 1 0.0
W10 W+6 0.20697 0.43942 0.72614 1 0.0
O24 O-2 -0.343 0.689 0.8183 1 0.0
O35 O-2 0.285 0.399 0.897 1 0.0
O63 O-2 -0.0792 0.2477 0.6701 1 0.0
O62 O-2 -0.11 0.2108 0.8105 1 0.0
O54 O-2 0.033 0.192 0.5737 1 0.0
O88 O-2 -0.543 0.516 0.856 1 0.0
O89 O-2 0.37 -0.084 0.491 1 0.0
W15 W+6 -0.17788 0.09237 0.62851 1 0.0
K1 K+1 0.2873 0.0383 0.789 1 0.0
Eu2 Eu+3 -0.33288 0.5055 0.71815 1 0.0
O20 O-2 -0.391 0.832 0.7155 1 0.0
W2 W+6 -0.29579 0.70133 0.72517 1 0.0
K15 K+1 0.163 -0.159 0.588 0.5 0.0
O71 O-2 -0.365 0.43 0.6341 1 0.0
O11 O-2 0.097 -0.115 0.7478 1 0.0
W11 W+6 0.00273 -0.01361 0.7386 1 0.0
K13 K+1 0.329 0.288 1.047 0.5 0.0
O10 O-2 0.182 0.533 0.6644 1 0.0
O78 O-2 0.263 -0.102 0.778 1 0.0
K6 K+1 0.0008 0.0872 1.0604 0.5 0.0
O43 O-2 0.086 0.366 0.8567 1 0.0
O1 O-2 -0.573 0.966 0.698 1 0.0
O83 O-2 0.25 -0.05 0.605 1 0.0
O51 O-2 -0.039 0.0994 0.9262 1 0.0
O77 O-2 -0.322 0.268 0.484 1 0.0
W14 W+6 -0.2112 0.04572 0.79607 1 0.0
W17 W+6 -0.11332 0.32994 0.84367 1 0.0
K14 K+1 0.044 0.21 1.131 0.5 0.0
W1 W+6 -0.51033 0.85495 0.70198 1 0.0
O47 O-2 0.0826 0.1515 0.7665 1 0.0
K5 K+1 0.337 0.1365 0.5875 1 0.0
O17 O-2 -0.107 0.407 0.8828 1 0.0
O37 O-2 0.381 0.142 0.8219 1 0.0
K20 K+1 0.433 0.353 0.5839 0.5 0.0
O92 O-2 0.124 0.161 1.293 1 0.0
O39 O-2 0.298 0.35 0.6828 1 0.0
O82 O-2 0.618 -0.002 0.694 1 0.0
O86 O-2 0.301 0.096 0.439 1 0.0
O49 O-2 -0.049 -0.008 0.6562 1 0.0
K17 K+1 -0.51 0.435 0.462 0.5 0.0
